data_7013199
loop_
_publ_author_name
'Juan C. Mareque Rivas'
'Emiliano Salvagni'
'Rafael Torres Mart\'in de Rosales'
'Simon Parsons'

_publ_section_title
;
 Internal hydrogen bonding in tetrahedral and trigonal bipyramidal
 zinc(II) complexes of pyridine-based ligands
;
_journal_issue 17
_journal_name_full 'Dalton Trans.'
_journal_page_first 3339
_journal_page_last 3349
_journal_paper_doi 10.1039/b305476b
_journal_year 2003
_chemical_formula_moiety '[ZnCl2(L5)]'
_chemical_formula_sum 'C15 H23 Cl2 N3 O2 Zn'
_chemical_formula_weight 413.63
_chemical_name_systematic
;
?
;
_space_group_IT_number 61
_symmetry_cell_setting orthorhombic
_symmetry_space_group_name_Hall '-P 2ac 2ab'
_symmetry_space_group_name_H-M 'P b c a'
_atom_sites_solution_hydrogens 'geom/difmap (H7N)'
_atom_sites_solution_primary direct
_atom_sites_solution_secondary difmap
_audit_creation_method SHELXL-97
_cell_angle_alpha 90.00
_cell_angle_beta 90.00
_cell_angle_gamma 90.00
_cell_formula_units_Z 8
_cell_length_a 10.9906(7)
_cell_length_b 16.3898(10)
_cell_length_c 20.4387(12)
_cell_measurement_reflns_used 5226
_cell_measurement_temperature 150(2)
_cell_measurement_theta_max 28
_cell_measurement_theta_min 2.5
_cell_volume 3681.7(4)
_computing_structure_refinement 'SHELXL-97 (Sheldrick, 1997)'
_computing_structure_solution 'SHELXS-97 (Sheldrick, 1990)'
_diffrn_ambient_temperature 150(2)
_diffrn_measured_fraction_theta_full 0.946
_diffrn_measured_fraction_theta_max 0.946
_diffrn_measurement_device_type 'Bruker SMART APEX'
_diffrn_measurement_method Omega
_diffrn_radiation_monochromator graphite
_diffrn_radiation_source 'fine-focus sealed tube'
_diffrn_radiation_type MoK\a
_diffrn_radiation_wavelength 0.71073
_diffrn_reflns_av_R_equivalents 0.0499
_diffrn_reflns_av_sigmaI/netI 0.0417
_diffrn_reflns_limit_h_max 13
_diffrn_reflns_limit_h_min -14
_diffrn_reflns_limit_k_max 21
_diffrn_reflns_limit_k_min -21
_diffrn_reflns_limit_l_max 22
_diffrn_reflns_limit_l_min -27
_diffrn_reflns_number 22085
_diffrn_reflns_theta_full 28.89
_diffrn_reflns_theta_max 28.89
_diffrn_reflns_theta_min 1.99
_exptl_absorpt_coefficient_mu 1.635
_exptl_absorpt_correction_T_max 1.000
_exptl_absorpt_correction_T_min 0.859
_exptl_absorpt_correction_type multi-scan
_exptl_absorpt_process_details Sadabs
_exptl_crystal_colour Colourless
_exptl_crystal_density_diffrn 1.492
_exptl_crystal_density_method 'not measured'
_exptl_crystal_description block
_exptl_crystal_F_000 1712
_exptl_crystal_size_max 0.35
_exptl_crystal_size_mid 0.21
_exptl_crystal_size_min 0.14
_refine_diff_density_max 0.585
_refine_diff_density_min -0.561
_refine_diff_density_rms 0.090
_refine_ls_extinction_method none
_refine_ls_goodness_of_fit_ref 1.218
_refine_ls_hydrogen_treatment 'riding/refall (H7N)'
_refine_ls_matrix_type full
_refine_ls_number_parameters 212
_refine_ls_number_reflns 4586
_refine_ls_number_restraints 0
_refine_ls_restrained_S_all 1.218
_refine_ls_R_factor_all 0.0691
_refine_ls_R_factor_gt 0.0581
_refine_ls_shift/su_max 0.001
_refine_ls_shift/su_mean 0.000
_refine_ls_structure_factor_coef Fsqd
_refine_ls_weighting_details 'calc w=1/[\s^2^(Fo^2^)+(0.0421P)^2^+3.2380P] where P=(Fo^2^+2Fc^2^)/3'
_refine_ls_weighting_scheme calc
_refine_ls_wR_factor_gt 0.1141
_refine_ls_wR_factor_ref 0.1183
_reflns_number_gt 3980
_reflns_number_total 4586
_reflns_threshold_expression >2sigma(I)
_cod_data_source_file b305476b.txt
_cod_data_source_block r3687
_cod_depositor_comments
;
The following automatic conversions were performed:
'_symmetry_cell_setting' value 'Orthorhombic' changed to 'orthorhombic'
according to '/home/saulius/struct/CIF-dictionaries/cif_core.dic'
dictionary named 'cif_core.dic' version 2.4.1 from
2010-06-29.

'_exptl_absorpt_correction_type' value 'Multiscan' changed to
'multi-scan' according to
'/home/saulius/struct/CIF-dictionaries/cif_core.dic' dictionary named
'cif_core.dic' version 2.4.1 from 2010-06-29.

Automatic conversion script
Id: cif_fix_enum 1527 2010-12-29 10:47:43Z saulius 
;
_cod_original_sg_symbol_H-M Pbca
_cod_database_code 7013199

loop_
_symmetry_equiv_pos_as_xyz
'x, y, z'
'-x+1/2, -y, z+1/2'
'-x, y+1/2, -z+1/2'
'x+1/2, -y+1/2, -z'
'-x, -y, -z'
'x-1/2, y, -z-1/2'
'x, -y-1/2, z-1/2'
'-x-1/2, y-1/2, z'

loop_
_atom_site_label
_atom_site_type_symbol
_atom_site_fract_x
_atom_site_fract_y
_atom_site_fract_z
_atom_site_U_iso_or_equiv
_atom_site_adp_type
_atom_site_occupancy
_atom_site_symmetry_multiplicity
_atom_site_calc_flag
_atom_site_refinement_flags
_atom_site_disorder_assembly
_atom_site_disorder_group
Zn Zn 0.77896(3) 0.10512(2) 0.579283(17) 0.02090(12) Uani 1 1 d . . .
N1 N 0.8307(2) 0.01142(16) 0.64287(12) 0.0217(5) Uani 1 1 d . . .
C1 C 0.7283(3) -0.0469(2) 0.63651(15) 0.0253(7) Uani 1 1 d . . .
H1A H 0.6587 -0.0272 0.6629 0.030 Uiso 1 1 calc R . .
H1B H 0.7535 -0.1006 0.6541 0.030 Uiso 1 1 calc R . .
C1OC C 0.6620(3) 0.2511(2) 0.39614(18) 0.0312(8) Uani 1 1 d . . .
H1OA H 0.6904 0.3025 0.3771 0.047 Uiso 1 1 calc R . .
H1OB H 0.7128 0.2370 0.4339 0.047 Uiso 1 1 calc R . .
H1OC H 0.5772 0.2570 0.4102 0.047 Uiso 1 1 calc R . .
C1OA C 0.8030(3) 0.1742(2) 0.3220(2) 0.0388(9) Uani 1 1 d . . .
H1OD H 0.8319 0.2263 0.3044 0.058 Uiso 1 1 calc R . .
H1OE H 0.8074 0.1322 0.2880 0.058 Uiso 1 1 calc R . .
H1OF H 0.8541 0.1581 0.3592 0.058 Uiso 1 1 calc R . .
Cl1 Cl 0.91542(8) 0.15225(5) 0.50765(4) 0.02629(18) Uani 1 1 d . . .
Cl2 Cl 0.66159(9) 0.19389(6) 0.62884(4) 0.0373(2) Uani 1 1 d . . .
N2 N 0.6960(2) 0.01062(15) 0.52894(12) 0.0192(5) Uani 1 1 d . . .
C2 C 0.6887(3) -0.05681(19) 0.56630(15) 0.0222(6) Uani 1 1 d . . .
C3 C 0.6419(3) -0.12892(19) 0.54291(17) 0.0245(7) Uani 1 1 d . . .
H3A H 0.6405 -0.1765 0.5694 0.029 Uiso 1 1 calc R . .
C4 C 0.5970(3) -0.13017(19) 0.47981(17) 0.0263(7) Uani 1 1 d . . .
H4A H 0.5610 -0.1786 0.4632 0.032 Uiso 1 1 calc R . .
C5 C 0.6037(3) -0.06176(19) 0.44056(16) 0.0247(7) Uani 1 1 d . . .
H5A H 0.5734 -0.0624 0.3970 0.030 Uiso 1 1 calc R . .
C6 C 0.6563(3) 0.00781(18) 0.46681(14) 0.0196(6) Uani 1 1 d . . .
N7 N 0.6756(3) 0.08005(17) 0.43168(13) 0.0224(6) Uani 1 1 d . . .
H7N H 0.723(3) 0.108(2) 0.4471(19) 0.024(10) Uiso 1 1 d . . .
O8 O 0.5556(2) 0.05817(14) 0.34339(11) 0.0285(5) Uani 1 1 d . . .
C8 C 0.6269(3) 0.10118(19) 0.37249(15) 0.0213(6) Uani 1 1 d . . .
C9 C 0.6708(3) 0.18339(19) 0.34493(16) 0.0249(7) Uani 1 1 d . . .
C10B C 0.5895(4) 0.2052(2) 0.28678(17) 0.0397(9) Uani 1 1 d . . .
H10A H 0.6156 0.2575 0.2683 0.059 Uiso 1 1 calc R . .
H10B H 0.5049 0.2094 0.3014 0.059 Uiso 1 1 calc R . .
H10C H 0.5961 0.1626 0.2533 0.059 Uiso 1 1 calc R . .
C11 C 0.8421(3) 0.0365(2) 0.71275(15) 0.0274(7) Uani 1 1 d . . .
H11A H 0.8507 -0.0125 0.7407 0.033 Uiso 1 1 calc R . .
H11B H 0.7681 0.0662 0.7265 0.033 Uiso 1 1 calc R . .
C12 C 0.9521(3) 0.0906(2) 0.72062(18) 0.0353(8) Uani 1 1 d . . .
H12A H 0.9416 0.1402 0.6935 0.042 Uiso 1 1 calc R . .
H12B H 0.9586 0.1079 0.7669 0.042 Uiso 1 1 calc R . .
O13 O 1.0609(2) 0.05045(17) 0.70196(13) 0.0399(6) Uani 1 1 d . . .
C14 C 1.0529(3) 0.0275(2) 0.63498(19) 0.0354(9) Uani 1 1 d . . .
H14A H 1.1290 -0.0005 0.6219 0.043 Uiso 1 1 calc R . .
H14B H 1.0446 0.0772 0.6077 0.043 Uiso 1 1 calc R . .
C15 C 0.9460(3) -0.0283(2) 0.62240(18) 0.0282(7) Uani 1 1 d . . .
H15A H 0.9420 -0.0418 0.5752 0.034 Uiso 1 1 calc R . .
H15B H 0.9570 -0.0798 0.6470 0.034 Uiso 1 1 calc R . .

loop_
_atom_site_aniso_label
_atom_site_aniso_U_11
_atom_site_aniso_U_22
_atom_site_aniso_U_33
_atom_site_aniso_U_23
_atom_site_aniso_U_13
_atom_site_aniso_U_12
Zn 0.0259(2) 0.01910(19) 0.01764(19) 0.00034(14) -0.00113(14) 0.00004(15)
N1 0.0211(13) 0.0245(13) 0.0194(13) 0.0015(10) 0.0020(10) -0.0018(11)
C1 0.0236(16) 0.0298(17) 0.0224(16) 0.0083(13) -0.0003(13) -0.0055(14)
C1OC 0.038(2) 0.0212(15) 0.0340(19) 0.0012(14) 0.0011(16) 0.0052(15)
C1OA 0.036(2) 0.036(2) 0.044(2) 0.0136(17) 0.0174(17) 0.0059(16)
Cl1 0.0304(4) 0.0253(4) 0.0231(4) 0.0028(3) 0.0001(3) -0.0068(3)
Cl2 0.0451(5) 0.0355(5) 0.0314(5) -0.0087(4) 0.0010(4) 0.0137(4)
N2 0.0171(12) 0.0214(12) 0.0191(12) 0.0020(10) 0.0031(10) 0.0005(10)
C2 0.0205(15) 0.0220(15) 0.0240(16) 0.0027(12) 0.0027(12) 0.0008(12)
C3 0.0228(16) 0.0204(15) 0.0302(18) 0.0045(13) 0.0024(13) 0.0003(13)
C4 0.0298(18) 0.0188(15) 0.0302(18) -0.0037(13) 0.0029(14) -0.0011(13)
C5 0.0266(17) 0.0249(16) 0.0227(16) -0.0026(13) 0.0009(13) 0.0002(13)
C6 0.0177(15) 0.0215(14) 0.0195(14) -0.0005(12) 0.0019(12) 0.0028(12)
N7 0.0275(15) 0.0223(13) 0.0172(13) 0.0000(10) -0.0037(11) -0.0046(12)
O8 0.0300(13) 0.0351(13) 0.0203(12) -0.0008(10) -0.0037(10) -0.0040(11)
C8 0.0228(16) 0.0247(15) 0.0163(14) -0.0035(12) 0.0049(12) 0.0070(13)
C9 0.0301(18) 0.0233(16) 0.0214(16) 0.0051(13) -0.0002(13) 0.0047(14)
C10B 0.059(3) 0.0345(19) 0.0254(18) 0.0079(15) -0.0083(17) 0.0093(18)
C11 0.0307(18) 0.0333(17) 0.0181(15) 0.0022(13) -0.0036(13) -0.0021(14)
C12 0.039(2) 0.038(2) 0.0291(19) -0.0005(15) -0.0097(16) -0.0040(16)
O13 0.0273(14) 0.0504(16) 0.0420(16) 0.0116(13) -0.0123(11) -0.0039(12)
C14 0.0212(18) 0.040(2) 0.045(2) 0.0134(17) 0.0013(15) 0.0040(15)
C15 0.0244(17) 0.0260(16) 0.0342(19) 0.0031(14) 0.0047(14) 0.0040(13)

loop_
_atom_type_symbol
_atom_type_description
_atom_type_scat_dispersion_real
_atom_type_scat_dispersion_imag
_atom_type_scat_source
C C 0.0033 0.0016 'International Tables Vol C Tables 4.2.6.8 and 6.1.1.4'
H H 0.0000 0.0000 'International Tables Vol C Tables 4.2.6.8 and 6.1.1.4'
N N 0.0061 0.0033 'International Tables Vol C Tables 4.2.6.8 and 6.1.1.4'
O O 0.0106 0.0060 'International Tables Vol C Tables 4.2.6.8 and 6.1.1.4'
Cl Cl 0.1484 0.1585 'International Tables Vol C Tables 4.2.6.8 and 6.1.1.4'
Zn Zn 0.2839 1.4301 'International Tables Vol C Tables 4.2.6.8 and 6.1.1.4'

loop_
_geom_angle_atom_site_label_1
_geom_angle_atom_site_label_2
_geom_angle_atom_site_label_3
_geom_angle
_geom_angle_site_symmetry_1
_geom_angle_site_symmetry_3
_geom_angle_publ_flag
N2 Zn N1 83.06(10) . . ?
N2 Zn Cl2 117.82(7) . . ?
N1 Zn Cl2 111.12(8) . . ?
N2 Zn Cl1 103.22(7) . . ?
N1 Zn Cl1 118.62(8) . . ?
Cl2 Zn Cl1 117.93(4) . . ?
C1 N1 C15 109.9(3) . . ?
C1 N1 C11 109.0(2) . . ?
C15 N1 C11 108.6(3) . . ?
C1 N1 Zn 102.28(19) . . ?
C15 N1 Zn 112.27(19) . . ?
C11 N1 Zn 114.6(2) . . ?
N1 C1 C2 111.9(2) . . ?
N1 C1 H1A 109.2 . . ?
C2 C1 H1A 109.2 . . ?
N1 C1 H1B 109.2 . . ?
C2 C1 H1B 109.2 . . ?
H1A C1 H1B 107.9 . . ?
C9 C1OC H1OA 109.5 . . ?
C9 C1OC H1OB 109.5 . . ?
H1OA C1OC H1OB 109.5 . . ?
C9 C1OC H1OC 109.5 . . ?
H1OA C1OC H1OC 109.5 . . ?
H1OB C1OC H1OC 109.5 . . ?
C9 C1OA H1OD 109.5 . . ?
C9 C1OA H1OE 109.5 . . ?
H1OD C1OA H1OE 109.5 . . ?
C9 C1OA H1OF 109.5 . . ?
H1OD C1OA H1OF 109.5 . . ?
H1OE C1OA H1OF 109.5 . . ?
C6 N2 C2 119.3(3) . . ?
C6 N2 Zn 129.7(2) . . ?
C2 N2 Zn 111.0(2) . . ?
N2 C2 C3 122.1(3) . . ?
N2 C2 C1 115.7(3) . . ?
C3 C2 C1 122.1(3) . . ?
C2 C3 C4 118.1(3) . . ?
C2 C3 H3A 120.9 . . ?
C4 C3 H3A 120.9 . . ?
C3 C4 C5 120.8(3) . . ?
C3 C4 H4A 119.6 . . ?
C5 C4 H4A 119.6 . . ?
C4 C5 C6 117.7(3) . . ?
C4 C5 H5A 121.1 . . ?
C6 C5 H5A 121.1 . . ?
N2 C6 C5 122.0(3) . . ?
N2 C6 N7 114.0(3) . . ?
C5 C6 N7 124.1(3) . . ?
C8 N7 C6 127.4(3) . . ?
C8 N7 H7N 119(3) . . ?
C6 N7 H7N 114(3) . . ?
O8 C8 N7 122.7(3) . . ?
O8 C8 C9 122.3(3) . . ?
N7 C8 C9 115.0(3) . . ?
C1OC C9 C10B 109.0(3) . . ?
C1OC C9 C1OA 109.9(3) . . ?
C10B C9 C1OA 109.8(3) . . ?
C1OC C9 C8 111.4(3) . . ?
C10B C9 C8 107.8(3) . . ?
C1OA C9 C8 108.8(3) . . ?
C9 C10B H10A 109.5 . . ?
C9 C10B H10B 109.5 . . ?
H10A C10B H10B 109.5 . . ?
C9 C10B H10C 109.5 . . ?
H10A C10B H10C 109.5 . . ?
H10B C10B H10C 109.5 . . ?
N1 C11 C12 109.4(3) . . ?
N1 C11 H11A 109.8 . . ?
C12 C11 H11A 109.8 . . ?
N1 C11 H11B 109.8 . . ?
C12 C11 H11B 109.8 . . ?
H11A C11 H11B 108.2 . . ?
O13 C12 C11 112.0(3) . . ?
O13 C12 H12A 109.2 . . ?
C11 C12 H12A 109.2 . . ?
O13 C12 H12B 109.2 . . ?
C11 C12 H12B 109.2 . . ?
H12A C12 H12B 107.9 . . ?
C12 O13 C14 109.2(3) . . ?
O13 C14 C15 111.8(3) . . ?
O13 C14 H14A 109.3 . . ?
C15 C14 H14A 109.3 . . ?
O13 C14 H14B 109.3 . . ?
C15 C14 H14B 109.3 . . ?
H14A C14 H14B 107.9 . . ?
N1 C15 C14 110.5(3) . . ?
N1 C15 H15A 109.5 . . ?
C14 C15 H15A 109.5 . . ?
N1 C15 H15B 109.5 . . ?
C14 C15 H15B 109.5 . . ?
H15A C15 H15B 108.1 . . ?

loop_
_geom_bond_atom_site_label_1
_geom_bond_atom_site_label_2
_geom_bond_distance
_geom_bond_site_symmetry_2
_geom_bond_publ_flag
Zn N2 2.071(3) . ?
Zn N1 2.091(3) . ?
Zn Cl2 2.1924(9) . ?
Zn Cl1 2.2338(9) . ?
N1 C1 1.481(4) . ?
N1 C15 1.485(4) . ?
N1 C11 1.491(4) . ?
C1 C2 1.508(4) . ?
C1 H1A 0.9900 . ?
C1 H1B 0.9900 . ?
C1OC C9 1.528(5) . ?
C1OC H1OA 0.9800 . ?
C1OC H1OB 0.9800 . ?
C1OC H1OC 0.9800 . ?
C1OA C9 1.534(5) . ?
C1OA H1OD 0.9800 . ?
C1OA H1OE 0.9800 . ?
C1OA H1OF 0.9800 . ?
N2 C6 1.344(4) . ?
N2 C2 1.346(4) . ?
C2 C3 1.375(4) . ?
C3 C4 1.381(5) . ?
C3 H3A 0.9500 . ?
C4 C5 1.381(5) . ?
C4 H4A 0.9500 . ?
C5 C6 1.386(4) . ?
C5 H5A 0.9500 . ?
C6 N7 1.401(4) . ?
N7 C8 1.368(4) . ?
N7 H7N 0.76(4) . ?
O8 C8 1.210(4) . ?
C8 C9 1.538(4) . ?
C9 C10B 1.529(5) . ?
C10B H10A 0.9800 . ?
C10B H10B 0.9800 . ?
C10B H10C 0.9800 . ?
C11 C12 1.508(5) . ?
C11 H11A 0.9900 . ?
C11 H11B 0.9900 . ?
C12 O13 1.417(5) . ?
C12 H12A 0.9900 . ?
C12 H12B 0.9900 . ?
O13 C14 1.422(5) . ?
C14 C15 1.511(5) . ?
C14 H14A 0.9900 . ?
C14 H14B 0.9900 . ?
C15 H15A 0.9900 . ?
C15 H15B 0.9900 . ?
